data_7229458
loop_
_publ_author_name
'Li, Jia'
'Banerjee, Atanu'
'Hasse, Timothy A.'
'Loloee, Reza'
'Biros, Shannon M.'
'Staples, Richard J.'
'Chavez, Ferman A.'

_publ_section_title
;
 Synthesis and reactivity of a 4His enzyme model complex
;
_journal_issue 80
_journal_name_full 'RSC Adv.'
_journal_page_first 50713
_journal_paper_doi 10.1039/C7RA09456F
_journal_volume 7
_journal_year 2017
_chemical_formula_moiety 'C90 H72 F6 Fe N8 O6 S2, 2(C4 H10 O)'
_chemical_formula_sum 'C98 H92 F6 Fe N8 O8 S2'
_chemical_formula_weight 1743.76
_chemical_name_systematic '[Fe(TrIm)4(OTf)2]'
_chemical_properties_physical ', Air-sensitive,Moisture-sensitive'
_space_group_crystal_system triclinic
_space_group_IT_number 2
_space_group_name_Hall '-P 1'
_space_group_name_H-M_alt 'P -1'
_symmetry_space_group_name_Hall '-P 1'
_symmetry_space_group_name_H-M 'P -1'
_atom_sites_solution_hydrogens geom
_atom_sites_solution_primary direct
_audit_creation_date 2016-03-14
_audit_creation_method
;
Olex2 1.2-alpha
(compiled 2016.02.16 svn.r3265 for OlexSys, GUI svn.r5155)
;
_audit_update_record
;
2017-05-04 deposited with the CCDC.
2017-10-09 downloaded from the CCDC.
;
_cell_angle_alpha 98.0060(10)
_cell_angle_beta 116.1990(10)
_cell_angle_gamma 93.3490(10)
_cell_formula_units_Z 1
_cell_length_a 13.2342(7)
_cell_length_b 13.5131(7)
_cell_length_c 13.7025(7)
_cell_measurement_reflns_used 9997
_cell_measurement_temperature 173(2)
_cell_measurement_theta_max 25.355
_cell_measurement_theta_min 2.304
_cell_volume 2157.4(2)
_computing_cell_refinement 'SAINT v8.34A (Bruker, 2013)'
_computing_data_reduction 'SAINT v8.34A (Bruker, 2013)'
_computing_molecular_graphics 'Olex2 (Dolomanov et al., 2009)'
_computing_publication_material 'Olex2 (Dolomanov et al., 2009)'
_computing_structure_refinement 'ShelXL (Sheldrick, 2015)'
_computing_structure_solution 'ShelXS (Sheldrick, 2008)'
_diffrn_ambient_temperature 173.15
_diffrn_measured_fraction_theta_full 1.000
_diffrn_measured_fraction_theta_max 0.999
_diffrn_measurement_device_type 'Bruker APEX-II CCD'
_diffrn_measurement_method '\f and \w scans'
_diffrn_radiation_type MoK\a
_diffrn_radiation_wavelength 0.71073
_diffrn_reflns_av_R_equivalents 0.0346
_diffrn_reflns_av_unetI/netI 0.0345
_diffrn_reflns_Laue_measured_fraction_full 1.000
_diffrn_reflns_Laue_measured_fraction_max 0.999
_diffrn_reflns_limit_h_max 15
_diffrn_reflns_limit_h_min -15
_diffrn_reflns_limit_k_max 16
_diffrn_reflns_limit_k_min -16
_diffrn_reflns_limit_l_max 16
_diffrn_reflns_limit_l_min -16
_diffrn_reflns_number 29627
_diffrn_reflns_point_group_measured_fraction_full 1.000
_diffrn_reflns_point_group_measured_fraction_max 0.999
_diffrn_reflns_theta_full 25.242
_diffrn_reflns_theta_max 25.393
_diffrn_reflns_theta_min 1.536
_diffrn_standards_number 0
_exptl_absorpt_coefficient_mu 0.300
_exptl_absorpt_correction_T_max 0.7452
_exptl_absorpt_correction_T_min 0.6999
_exptl_absorpt_correction_type multi-scan
_exptl_absorpt_process_details
;
SADABS-2014/5 (Bruker,2014) was used for absorption correction.
wR2(int) was 0.0505 before and 0.0469 after correction.
The Ratio of minimum to maximum transmission is 0.9392.
The \l/2 correction factor is 0.00150.
;
_exptl_crystal_colour colourless
_exptl_crystal_density_diffrn 1.342
_exptl_crystal_description prism
_exptl_crystal_F_000 912
_exptl_crystal_preparation ', Magnetic properties'
_exptl_crystal_size_max 0.224
_exptl_crystal_size_mid 0.185
_exptl_crystal_size_min 0.064
_refine_diff_density_max 0.319
_refine_diff_density_min -0.353
_refine_diff_density_rms 0.048
_refine_ls_extinction_method none
_refine_ls_goodness_of_fit_ref 1.035
_refine_ls_hydrogen_treatment constr
_refine_ls_matrix_type full
_refine_ls_number_parameters 558
_refine_ls_number_reflns 7927
_refine_ls_number_restraints 0
_refine_ls_restrained_S_all 1.035
_refine_ls_R_factor_all 0.0508
_refine_ls_R_factor_gt 0.0384
_refine_ls_shift/su_max 0.001
_refine_ls_shift/su_mean 0.000
_refine_ls_structure_factor_coef Fsqd
_refine_ls_weighting_details 'w=1/[\s^2^(Fo^2^)+(0.0489P)^2^+0.9459P] where P=(Fo^2^+2Fc^2^)/3'
_refine_ls_weighting_scheme calc
_refine_ls_wR_factor_gt 0.0948
_refine_ls_wR_factor_ref 0.1032
_reflns_Friedel_coverage 0.000
_reflns_number_gt 6361
_reflns_number_total 7927
_reflns_threshold_expression 'I > 2\s(I)'
_cod_data_source_file c7ra09456f2.cif
_cod_data_source_block cf316a_0m_a
_cod_original_cell_volume 2157.39(19)
_cod_database_code 7229458
_shelxl_version_number 2014-3
_shelx_space_group_comment
;
The symmetry employed for this shelxl refinement is uniquely defined
by the following loop, which should always be used as a source of
symmetry information in preference to the above space-group names.
They are only intended as comments.
;
_shelx_estimated_absorpt_t_max 0.981
_shelx_estimated_absorpt_t_min 0.936
_olex2_refinement_description
;
1. Fixed Uiso
 At 1.2 times of:
  All C(H) groups, All C(H,H) groups
 At 1.5 times of:
  All C(H,H,H) groups
2.a Secondary CH2 refined with riding coordinates:
 C2S(H2SA,H2SB), C3S(H3SA,H3SB)
2.b Aromatic/amide H refined with riding coordinates:
 C1(H1), C2(H2), C3(H3), C6(H6), C7(H7), C8(H8), C9(H9), C10(H10), C12(H12),
 C13(H13), C14(H14), C15(H15), C16(H16), C18(H18), C19(H19), C20(H20), C21(H21),
  C22(H22), C1A(H1A), C2A(H2A), C3A(H3A), C6A(H6A), C7A(H7A), C8A(H8A),
 C9A(H9A), C10A(H10A), C12A(H12A), C13A(H13A), C14A(H14A), C15A(H15A),
 C16A(H16A), C18A(H18A), C19A(H19A), C20A(H20A), C21A(H21A), C22A(H22A)
2.c Idealised Me refined as rotating group:
 C1S(H1SA,H1SB,H1SC), C4S(H4SA,H4SB,H4SC)
;
_olex2_submission_special_instructions 'No special instructions were received'

loop_
_space_group_symop_operation_xyz
'x, y, z'
'-x, -y, -z'

loop_
_atom_site_label
_atom_site_type_symbol
_atom_site_fract_x
_atom_site_fract_y
_atom_site_fract_z
_atom_site_U_iso_or_equiv
_atom_site_adp_type
_atom_site_occupancy
_atom_site_site_symmetry_order
_atom_site_calc_flag
_atom_site_refinement_flags_posn
_atom_site_refinement_flags_adp
_atom_site_refinement_flags_occupancy
Fe1 Fe 0.5000 0.5000 1.0000 0.01866(10) Uani 1 2 d S T P
N1 N 0.57688(13) 0.50840(12) 0.88899(12) 0.0213(3) Uani 1 1 d . . .
N2 N 0.64819(13) 0.46026(11) 0.77357(12) 0.0214(3) Uani 1 1 d . . .
C1 C 0.59378(16) 0.43095(14) 0.83058(15) 0.0230(4) Uani 1 1 d . . .
H1 H 0.5705 0.3626 0.8287 0.028 Uiso 1 1 calc R . .
C2 C 0.62398(17) 0.59211(15) 0.86950(16) 0.0262(4) Uani 1 1 d . . .
H2 H 0.6257 0.6598 0.9009 0.031 Uiso 1 1 calc R . .
C3 C 0.66764(17) 0.56387(14) 0.79891(16) 0.0261(4) Uani 1 1 d . . .
H3 H 0.7046 0.6072 0.7721 0.031 Uiso 1 1 calc R . .
C4 C 0.69326(16) 0.39087(14) 0.71113(15) 0.0222(4) Uani 1 1 d . . .
C5 C 0.61005(17) 0.29218(14) 0.66173(15) 0.0241(4) Uani 1 1 d . . .
C6 C 0.64650(19) 0.19802(15) 0.67268(17) 0.0300(5) Uani 1 1 d . . .
H6 H 0.7252 0.1933 0.7129 0.036 Uiso 1 1 calc R . .
C7 C 0.5686(2) 0.11100(16) 0.62514(19) 0.0404(6) Uani 1 1 d . . .
H7 H 0.5946 0.0471 0.6327 0.048 Uiso 1 1 calc R . .
C8 C 0.4543(2) 0.11580(17) 0.56724(19) 0.0414(6) Uani 1 1 d . . .
H8 H 0.4017 0.0557 0.5348 0.050 Uiso 1 1 calc R . .
C9 C 0.41681(19) 0.20813(18) 0.55663(18) 0.0375(5) Uani 1 1 d . . .
H9 H 0.3379 0.2121 0.5172 0.045 Uiso 1 1 calc R . .
C10 C 0.49360(17) 0.29532(16) 0.60322(17) 0.0299(5) Uani 1 1 d . . .
H10 H 0.4666 0.3588 0.5953 0.036 Uiso 1 1 calc R . .
C11 C 0.70118(17) 0.44328(14) 0.62084(16) 0.0232(4) Uani 1 1 d . . .
C12 C 0.62401(18) 0.41690(16) 0.50930(17) 0.0291(5) Uani 1 1 d . . .
H12 H 0.5630 0.3642 0.4860 0.035 Uiso 1 1 calc R . .
C13 C 0.63490(19) 0.46656(17) 0.43147(18) 0.0348(5) Uani 1 1 d . . .
H13 H 0.5813 0.4475 0.3556 0.042 Uiso 1 1 calc R . .
C14 C 0.72278(19) 0.54321(17) 0.46328(19) 0.0361(5) Uani 1 1 d . . .
H14 H 0.7296 0.5774 0.4099 0.043 Uiso 1 1 calc R . .
C15 C 0.80076(19) 0.56975(16) 0.57351(19) 0.0337(5) Uani 1 1 d . . .
H15 H 0.8617 0.6223 0.5962 0.040 Uiso 1 1 calc R . .
C16 C 0.79057(18) 0.52011(15) 0.65103(17) 0.0284(4) Uani 1 1 d . . .
H16 H 0.8455 0.5386 0.7265 0.034 Uiso 1 1 calc R . .
C17 C 0.81306(17) 0.37195(14) 0.79159(16) 0.0252(4) Uani 1 1 d . . .
C18 C 0.88311(18) 0.33197(16) 0.74854(18) 0.0327(5) Uani 1 1 d . . .
H18 H 0.8571 0.3197 0.6707 0.039 Uiso 1 1 calc R . .
C19 C 0.98902(19) 0.31009(18) 0.8166(2) 0.0402(6) Uani 1 1 d . . .
H19 H 1.0350 0.2822 0.7856 0.048 Uiso 1 1 calc R . .
C20 C 1.02854(19) 0.32873(19) 0.9301(2) 0.0441(6) Uani 1 1 d . . .
H20 H 1.1019 0.3143 0.9775 0.053 Uiso 1 1 calc R . .
C21 C 0.9608(2) 0.36837(19) 0.9737(2) 0.0431(6) Uani 1 1 d . . .
H21 H 0.9878 0.3811 1.0517 0.052 Uiso 1 1 calc R . .
C22 C 0.85316(18) 0.39011(16) 0.90533(17) 0.0326(5) Uani 1 1 d . . .
H22 H 0.8072 0.4174 0.9367 0.039 Uiso 1 1 calc R . .
N1A N 0.34708(13) 0.55777(12) 0.89208(13) 0.0242(4) Uani 1 1 d . . .
N2A N 0.24797(13) 0.67177(11) 0.80427(12) 0.0218(3) Uani 1 1 d . . .
C1A C 0.35190(16) 0.64472(14) 0.85978(15) 0.0235(4) Uani 1 1 d . . .
H1A H 0.4207 0.6837 0.8740 0.028 Uiso 1 1 calc R . .
C2A C 0.23332(16) 0.52715(15) 0.85549(16) 0.0255(4) Uani 1 1 d . . .
H2A H 0.2029 0.4667 0.8665 0.031 Uiso 1 1 calc R . .
C3A C 0.17133(16) 0.59588(15) 0.80148(16) 0.0258(4) Uani 1 1 d . . .
H3A H 0.0909 0.5927 0.7681 0.031 Uiso 1 1 calc R . .
C4A C 0.21916(16) 0.76674(14) 0.75847(15) 0.0224(4) Uani 1 1 d . . .
C5A C 0.11614(16) 0.73491(14) 0.64315(15) 0.0226(4) Uani 1 1 d . . .
C6A C 0.11544(17) 0.64966(16) 0.57244(16) 0.0282(4) Uani 1 1 d . . .
H6A H 0.1758 0.6100 0.5980 0.034 Uiso 1 1 calc R . .
C7A C 0.02895(18) 0.62188(17) 0.46625(17) 0.0318(5) Uani 1 1 d . . .
H7A H 0.0307 0.5640 0.4192 0.038 Uiso 1 1 calc R . .
C8A C -0.06036(17) 0.67754(17) 0.42769(17) 0.0320(5) Uani 1 1 d . . .
H8A H -0.1193 0.6591 0.3540 0.038 Uiso 1 1 calc R . .
C9A C -0.06285(17) 0.76027(16) 0.49754(17) 0.0309(5) Uani 1 1 d . . .
H9A H -0.1249 0.7981 0.4722 0.037 Uiso 1 1 calc R . .
C10A C 0.02450(16) 0.78892(15) 0.60474(16) 0.0258(4) Uani 1 1 d . . .
H10A H 0.0214 0.8459 0.6520 0.031 Uiso 1 1 calc R . .
C11A C 0.19367(16) 0.84184(15) 0.83758(15) 0.0246(4) Uani 1 1 d . . .
C12A C 0.1799(2) 0.81603(17) 0.92561(18) 0.0362(5) Uani 1 1 d . . .
H12A H 0.1856 0.7490 0.9390 0.043 Uiso 1 1 calc R . .
C13A C 0.1579(2) 0.88757(19) 0.9946(2) 0.0498(7) Uani 1 1 d . . .
H13A H 0.1478 0.8690 1.0545 0.060 Uiso 1 1 calc R . .
C14A C 0.1506(2) 0.98483(19) 0.9767(2) 0.0502(7) Uani 1 1 d . . .
H14A H 0.1353 1.0334 1.0239 0.060 Uiso 1 1 calc R . .
C15A C 0.1653(2) 1.01210(17) 0.8900(2) 0.0402(5) Uani 1 1 d . . .
H15A H 0.1605 1.0795 0.8775 0.048 Uiso 1 1 calc R . .
C16A C 0.18696(18) 0.94103(15) 0.82145(17) 0.0301(5) Uani 1 1 d . . .
H16A H 0.1975 0.9603 0.7621 0.036 Uiso 1 1 calc R . .
C17A C 0.32505(16) 0.81380(14) 0.75190(16) 0.0235(4) Uani 1 1 d . . .
C18A C 0.41582(17) 0.86669(15) 0.84837(17) 0.0300(5) Uani 1 1 d . . .
H18A H 0.4099 0.8759 0.9156 0.036 Uiso 1 1 calc R . .
C19A C 0.51473(19) 0.90613(17) 0.8480(2) 0.0387(5) Uani 1 1 d . . .
H19A H 0.5765 0.9409 0.9149 0.046 Uiso 1 1 calc R . .
C20A C 0.5232(2) 0.89492(19) 0.7509(2) 0.0436(6) Uani 1 1 d . . .
H20A H 0.5910 0.9218 0.7505 0.052 Uiso 1 1 calc R . .
C21A C 0.4337(2) 0.84475(19) 0.6542(2) 0.0439(6) Uani 1 1 d . . .
H21A H 0.4393 0.8378 0.5869 0.053 Uiso 1 1 calc R . .
C22A C 0.33529(19) 0.80434(16) 0.65467(18) 0.0327(5) Uani 1 1 d . . .
H22A H 0.2740 0.7697 0.5874 0.039 Uiso 1 1 calc R . .
S1T S 0.34047(4) 0.28317(4) 0.83014(4) 0.02328(12) Uani 1 1 d . . .
F1T F 0.40458(11) 0.11838(9) 0.90564(10) 0.0399(3) Uani 1 1 d . . .
F2T F 0.32861(12) 0.10116(9) 0.72849(10) 0.0456(3) Uani 1 1 d . . .
F3T F 0.49904(11) 0.17743(10) 0.82779(11) 0.0429(3) Uani 1 1 d . . .
O1T O 0.43114(12) 0.34114(10) 0.93207(11) 0.0279(3) Uani 1 1 d . . .
O2T O 0.32927(12) 0.31813(11) 0.73258(11) 0.0341(3) Uani 1 1 d . . .
O3T O 0.23793(12) 0.25720(12) 0.83704(13) 0.0403(4) Uani 1 1 d . . .
C1T C 0.39618(17) 0.16379(15) 0.82260(16) 0.0284(4) Uani 1 1 d . . .
O1S O 0.84560(16) 0.93575(12) 0.65199(14) 0.0517(5) Uani 1 1 d . . .
C1S C 0.8201(3) 0.8156(2) 0.7535(3) 0.0748(10) Uani 1 1 d . . .
H1SA H 0.7503 0.7831 0.6882 0.112 Uiso 1 1 calc GR . .
H1SB H 0.8124 0.8104 0.8205 0.112 Uiso 1 1 calc GR . .
H1SC H 0.8844 0.7821 0.7551 0.112 Uiso 1 1 calc GR . .
C2S C 0.8401(3) 0.9226(2) 0.7483(2) 0.0568(7) Uani 1 1 d . . .
H2SA H 0.7781 0.9572 0.7529 0.068 Uiso 1 1 calc R . .
H2SB H 0.9123 0.9543 0.8129 0.068 Uiso 1 1 calc R . .
C3S C 0.8718(3) 1.03490(19) 0.6457(3) 0.0554(7) Uani 1 1 d . . .
H3SA H 0.9462 1.0634 0.7091 0.066 Uiso 1 1 calc R . .
H3SB H 0.8139 1.0748 0.6520 0.066 Uiso 1 1 calc R . .
C4S C 0.8768(4) 1.0451(3) 0.5444(3) 0.1042(14) Uani 1 1 d . . .
H4SA H 0.8048 1.0140 0.4809 0.156 Uiso 1 1 calc GR . .
H4SB H 0.9392 1.0115 0.5410 0.156 Uiso 1 1 calc GR . .
H4SC H 0.8899 1.1168 0.5424 0.156 Uiso 1 1 calc GR . .

loop_
_atom_site_aniso_label
_atom_site_aniso_U_11
_atom_site_aniso_U_22
_atom_site_aniso_U_33
_atom_site_aniso_U_23
_atom_site_aniso_U_13
_atom_site_aniso_U_12
Fe1 0.0196(2) 0.0191(2) 0.0203(2) 0.00579(15) 0.01067(16) 0.00605(15)
N1 0.0211(8) 0.0225(8) 0.0219(8) 0.0046(7) 0.0108(7) 0.0045(7)
N2 0.0227(8) 0.0221(8) 0.0237(8) 0.0046(7) 0.0142(7) 0.0034(7)
C1 0.0251(10) 0.0210(10) 0.0284(10) 0.0064(8) 0.0163(9) 0.0037(8)
C2 0.0316(11) 0.0199(10) 0.0310(11) 0.0040(8) 0.0179(9) 0.0025(8)
C3 0.0315(11) 0.0201(10) 0.0325(11) 0.0055(8) 0.0197(9) 0.0015(8)
C4 0.0247(10) 0.0215(10) 0.0253(10) 0.0049(8) 0.0153(9) 0.0057(8)
C5 0.0291(11) 0.0245(10) 0.0238(10) 0.0028(8) 0.0171(9) 0.0034(8)
C6 0.0367(12) 0.0261(11) 0.0343(11) 0.0067(9) 0.0218(10) 0.0071(9)
C7 0.0614(17) 0.0224(11) 0.0458(13) 0.0016(10) 0.0336(13) 0.0022(11)
C8 0.0521(16) 0.0332(13) 0.0397(13) -0.0108(10) 0.0292(12) -0.0151(11)
C9 0.0311(12) 0.0451(14) 0.0336(12) -0.0053(10) 0.0174(10) -0.0054(10)
C10 0.0295(12) 0.0310(11) 0.0321(11) 0.0026(9) 0.0176(10) 0.0037(9)
C11 0.0283(11) 0.0210(10) 0.0300(10) 0.0079(8) 0.0202(9) 0.0096(8)
C12 0.0292(11) 0.0309(11) 0.0316(11) 0.0089(9) 0.0162(9) 0.0099(9)
C13 0.0383(13) 0.0437(13) 0.0298(11) 0.0163(10) 0.0177(10) 0.0182(11)
C14 0.0456(14) 0.0381(13) 0.0460(13) 0.0258(11) 0.0325(12) 0.0226(11)
C15 0.0392(13) 0.0315(12) 0.0447(13) 0.0142(10) 0.0292(11) 0.0102(10)
C16 0.0308(11) 0.0288(11) 0.0300(11) 0.0049(9) 0.0180(9) 0.0044(9)
C17 0.0250(10) 0.0228(10) 0.0307(11) 0.0083(8) 0.0143(9) 0.0030(8)
C18 0.0305(12) 0.0370(12) 0.0384(12) 0.0108(10) 0.0211(10) 0.0085(10)
C19 0.0293(12) 0.0428(14) 0.0582(15) 0.0183(12) 0.0249(12) 0.0127(10)
C20 0.0240(12) 0.0499(15) 0.0547(15) 0.0202(12) 0.0110(11) 0.0090(11)
C21 0.0347(13) 0.0513(15) 0.0350(13) 0.0113(11) 0.0079(11) 0.0032(11)
C22 0.0296(12) 0.0372(12) 0.0323(11) 0.0073(10) 0.0154(10) 0.0024(10)
N1A 0.0225(9) 0.0258(9) 0.0257(8) 0.0096(7) 0.0104(7) 0.0069(7)
N2A 0.0191(8) 0.0222(8) 0.0236(8) 0.0082(7) 0.0079(7) 0.0053(7)
C1A 0.0180(10) 0.0264(10) 0.0256(10) 0.0089(8) 0.0079(8) 0.0058(8)
C2A 0.0247(11) 0.0239(10) 0.0279(10) 0.0065(8) 0.0116(9) 0.0030(8)
C3A 0.0178(10) 0.0264(10) 0.0313(11) 0.0077(9) 0.0088(9) 0.0029(8)
C4A 0.0221(10) 0.0228(10) 0.0244(10) 0.0106(8) 0.0100(8) 0.0072(8)
C5A 0.0214(10) 0.0253(10) 0.0226(10) 0.0089(8) 0.0099(8) 0.0046(8)
C6A 0.0238(11) 0.0322(11) 0.0289(11) 0.0074(9) 0.0112(9) 0.0089(9)
C7A 0.0307(12) 0.0371(12) 0.0263(11) 0.0010(9) 0.0134(9) 0.0017(10)
C8A 0.0232(11) 0.0453(13) 0.0247(10) 0.0103(10) 0.0077(9) 0.0007(10)
C9A 0.0204(10) 0.0386(12) 0.0356(12) 0.0182(10) 0.0108(9) 0.0083(9)
C10A 0.0231(10) 0.0268(11) 0.0312(11) 0.0112(9) 0.0136(9) 0.0064(8)
C11A 0.0195(10) 0.0274(10) 0.0240(10) 0.0046(8) 0.0074(8) 0.0027(8)
C12A 0.0465(14) 0.0325(12) 0.0322(12) 0.0068(10) 0.0200(11) 0.0061(10)
C13A 0.0727(19) 0.0486(15) 0.0404(14) 0.0063(12) 0.0374(14) 0.0078(13)
C14A 0.0687(18) 0.0392(14) 0.0491(15) -0.0065(12) 0.0367(14) 0.0071(13)
C15A 0.0438(14) 0.0283(12) 0.0495(14) 0.0033(10) 0.0230(12) 0.0063(10)
C16A 0.0318(12) 0.0273(11) 0.0342(11) 0.0066(9) 0.0171(10) 0.0058(9)
C17A 0.0218(10) 0.0217(10) 0.0298(10) 0.0108(8) 0.0120(9) 0.0072(8)
C18A 0.0254(11) 0.0313(11) 0.0326(11) 0.0111(9) 0.0111(9) 0.0038(9)
C19A 0.0263(12) 0.0393(13) 0.0447(13) 0.0160(11) 0.0094(10) -0.0019(10)
C20A 0.0310(13) 0.0500(15) 0.0601(16) 0.0240(13) 0.0259(12) 0.0047(11)
C21A 0.0460(15) 0.0534(15) 0.0462(14) 0.0155(12) 0.0317(13) 0.0056(12)
C22A 0.0343(12) 0.0336(12) 0.0323(11) 0.0069(9) 0.0169(10) 0.0030(10)
S1T 0.0207(3) 0.0245(3) 0.0246(2) 0.0064(2) 0.0097(2) 0.0046(2)
F1T 0.0528(8) 0.0305(7) 0.0383(7) 0.0145(6) 0.0197(6) 0.0088(6)
F2T 0.0592(9) 0.0309(7) 0.0363(7) -0.0081(6) 0.0177(7) -0.0058(6)
F3T 0.0381(7) 0.0383(7) 0.0620(9) 0.0072(6) 0.0309(7) 0.0135(6)
O1T 0.0335(8) 0.0214(7) 0.0257(7) 0.0032(6) 0.0112(6) 0.0033(6)
O2T 0.0337(8) 0.0396(9) 0.0277(8) 0.0143(7) 0.0101(7) 0.0084(7)
O3T 0.0263(8) 0.0451(10) 0.0562(10) 0.0133(8) 0.0235(8) 0.0062(7)
C1T 0.0306(11) 0.0251(11) 0.0267(10) 0.0021(9) 0.0117(9) 0.0007(9)
O1S 0.0716(13) 0.0391(10) 0.0516(11) 0.0060(8) 0.0357(10) 0.0030(9)
C1S 0.116(3) 0.0573(19) 0.065(2) 0.0129(16) 0.054(2) 0.0065(19)
C2S 0.0648(19) 0.0549(17) 0.0581(17) 0.0035(14) 0.0371(15) 0.0034(14)
C3S 0.0572(17) 0.0380(14) 0.078(2) 0.0116(14) 0.0369(16) 0.0092(13)
C4S 0.142(4) 0.082(3) 0.113(3) 0.043(2) 0.074(3) -0.001(3)

loop_
_atom_type_symbol
_atom_type_description
_atom_type_scat_dispersion_real
_atom_type_scat_dispersion_imag
_atom_type_scat_source
C C 0.0033 0.0016 'International Tables Vol C Tables 4.2.6.8 and 6.1.1.4'
H H 0.0000 0.0000 'International Tables Vol C Tables 4.2.6.8 and 6.1.1.4'
F F 0.0171 0.0103 'International Tables Vol C Tables 4.2.6.8 and 6.1.1.4'
Fe Fe 0.3463 0.8444 'International Tables Vol C Tables 4.2.6.8 and 6.1.1.4'
N N 0.0061 0.0033 'International Tables Vol C Tables 4.2.6.8 and 6.1.1.4'
O O 0.0106 0.0060 'International Tables Vol C Tables 4.2.6.8 and 6.1.1.4'
S S 0.1246 0.1234 'International Tables Vol C Tables 4.2.6.8 and 6.1.1.4'

loop_
_geom_angle_atom_site_label_1
_geom_angle_atom_site_label_2
_geom_angle_atom_site_label_3
_geom_angle
_geom_angle_site_symmetry_1
_geom_angle_site_symmetry_3
N1 Fe1 N1 180.00(8) 2_667 .
N1 Fe1 O1T 93.07(5) 2_667 2_667
N1 Fe1 O1T 93.07(5) . .
N1 Fe1 O1T 86.93(5) . 2_667
N1 Fe1 O1T 86.93(5) 2_667 .
N1A Fe1 N1 86.87(6) 2_667 .
N1A Fe1 N1 93.13(6) . .
N1A Fe1 N1 93.13(6) 2_667 2_667
N1A Fe1 N1 86.87(6) . 2_667
N1A Fe1 N1A 180.00(9) . 2_667
N1A Fe1 O1T 84.76(6) . 2_667
N1A Fe1 O1T 84.76(6) 2_667 .
N1A Fe1 O1T 95.24(6) . .
N1A Fe1 O1T 95.24(6) 2_667 2_667
O1T Fe1 O1T 180.0 2_667 .
C1 N1 Fe1 125.92(12) . .
C1 N1 C2 105.15(15) . .
C2 N1 Fe1 128.82(12) . .
C1 N2 C3 106.06(15) . .
C1 N2 C4 125.24(15) . .
C3 N2 C4 128.02(15) . .
N1 C1 N2 112.12(16) . .
N1 C1 H1 123.9 . .
N2 C1 H1 123.9 . .
N1 C2 H2 125.0 . .
C3 C2 N1 109.97(17) . .
C3 C2 H2 125.0 . .
N2 C3 H3 126.7 . .
C2 C3 N2 106.70(16) . .
C2 C3 H3 126.7 . .
N2 C4 C5 106.93(14) . .
N2 C4 C11 108.20(14) . .
N2 C4 C17 109.14(15) . .
C5 C4 C11 112.26(15) . .
C5 C4 C17 111.09(15) . .
C17 C4 C11 109.11(15) . .
C6 C5 C4 122.33(18) . .
C6 C5 C10 117.75(19) . .
C10 C5 C4 119.92(17) . .
C5 C6 H6 119.8 . .
C7 C6 C5 120.3(2) . .
C7 C6 H6 119.8 . .
C6 C7 H7 119.5 . .
C8 C7 C6 121.0(2) . .
C8 C7 H7 119.5 . .
C7 C8 H8 120.3 . .
C9 C8 C7 119.5(2) . .
C9 C8 H8 120.3 . .
C8 C9 H9 119.9 . .
C8 C9 C10 120.1(2) . .
C10 C9 H9 119.9 . .
C5 C10 H10 119.3 . .
C9 C10 C5 121.4(2) . .
C9 C10 H10 119.3 . .
C12 C11 C4 123.21(17) . .
C12 C11 C16 117.51(18) . .
C16 C11 C4 119.27(17) . .
C11 C12 H12 119.5 . .
C13 C12 C11 120.9(2) . .
C13 C12 H12 119.5 . .
C12 C13 H13 119.7 . .
C14 C13 C12 120.6(2) . .
C14 C13 H13 119.7 . .
C13 C14 H14 120.4 . .
C13 C14 C15 119.24(19) . .
C15 C14 H14 120.4 . .
C14 C15 H15 119.9 . .
C14 C15 C16 120.3(2) . .
C16 C15 H15 119.9 . .
C11 C16 H16 119.3 . .
C15 C16 C11 121.4(2) . .
C15 C16 H16 119.3 . .
C18 C17 C4 119.02(18) . .
C22 C17 C4 122.60(17) . .
C22 C17 C18 118.35(19) . .
C17 C18 H18 119.4 . .
C19 C18 C17 121.3(2) . .
C19 C18 H18 119.4 . .
C18 C19 H19 120.0 . .
C18 C19 C20 120.0(2) . .
C20 C19 H19 120.0 . .
C19 C20 H20 120.3 . .
C21 C20 C19 119.4(2) . .
C21 C20 H20 120.3 . .
C20 C21 H21 119.5 . .
C20 C21 C22 121.0(2) . .
C22 C21 H21 119.5 . .
C17 C22 C21 120.0(2) . .
C17 C22 H22 120.0 . .
C21 C22 H22 120.0 . .
C1A N1A Fe1 121.76(13) . .
C1A N1A C2A 105.30(15) . .
C2A N1A Fe1 132.42(12) . .
C1A N2A C3A 106.12(15) . .
C1A N2A C4A 127.81(15) . .
C3A N2A C4A 126.02(15) . .
N1A C1A N2A 112.17(16) . .
N1A C1A H1A 123.9 . .
N2A C1A H1A 123.9 . .
N1A C2A H2A 125.1 . .
C3A C2A N1A 109.88(17) . .
C3A C2A H2A 125.1 . .
N2A C3A H3A 126.7 . .
C2A C3A N2A 106.53(17) . .
C2A C3A H3A 126.7 . .
N2A C4A C5A 106.37(15) . .
N2A C4A C11A 109.76(14) . .
N2A C4A C17A 107.30(14) . .
C5A C4A C17A 112.07(15) . .
C11A C4A C5A 112.55(15) . .
C11A C4A C17A 108.64(15) . .
C6A C5A C4A 119.08(17) . .
C10A C5A C4A 122.95(17) . .
C10A C5A C6A 117.95(18) . .
C5A C6A H6A 119.4 . .
C7A C6A C5A 121.23(19) . .
C7A C6A H6A 119.4 . .
C6A C7A H7A 119.8 . .
C6A C7A C8A 120.4(2) . .
C8A C7A H7A 119.8 . .
C7A C8A H8A 120.4 . .
C9A C8A C7A 119.13(19) . .
C9A C8A H8A 120.4 . .
C8A C9A H9A 119.7 . .
C8A C9A C10A 120.68(19) . .
C10A C9A H9A 119.7 . .
C5A C10A C9A 120.51(19) . .
C5A C10A H10A 119.7 . .
C9A C10A H10A 119.7 . .
C12A C11A C4A 123.21(18) . .
C12A C11A C16A 118.32(19) . .
C16A C11A C4A 118.45(17) . .
C11A C12A H12A 119.8 . .
C11A C12A C13A 120.5(2) . .
C13A C12A H12A 119.8 . .
C12A C13A H13A 119.9 . .
C14A C13A C12A 120.3(2) . .
C14A C13A H13A 119.9 . .
C13A C14A H14A 120.0 . .
C13A C14A C15A 120.0(2) . .
C15A C14A H14A 120.0 . .
C14A C15A H15A 120.2 . .
C14A C15A C16A 119.7(2) . .
C16A C15A H15A 120.2 . .
C11A C16A H16A 119.4 . .
C15A C16A C11A 121.3(2) . .
C15A C16A H16A 119.4 . .
C18A C17A C4A 118.78(17) . .
C22A C17A C4A 123.32(18) . .
C22A C17A C18A 117.89(18) . .
C17A C18A H18A 119.5 . .
C19A C18A C17A 121.1(2) . .
C19A C18A H18A 119.5 . .
C18A C19A H19A 120.0 . .
C20A C19A C18A 119.9(2) . .
C20A C19A H19A 120.0 . .
C19A C20A H20A 120.0 . .
C19A C20A C21A 120.0(2) . .
C21A C20A H20A 120.0 . .
C20A C21A H21A 119.9 . .
C20A C21A C22A 120.2(2) . .
C22A C21A H21A 119.9 . .
C17A C22A H22A 119.5 . .
C21A C22A C17A 120.9(2) . .
C21A C22A H22A 119.5 . .
O1T S1T C1T 101.31(9) . .
O2T S1T O1T 114.11(9) . .
O2T S1T C1T 104.07(9) . .
O3T S1T O1T 113.88(9) . .
O3T S1T O2T 116.88(9) . .
O3T S1T C1T 104.09(9) . .
S1T O1T Fe1 136.70(8) . .
F1T C1T S1T 111.09(14) . .
F2T C1T S1T 111.02(14) . .
F2T C1T F1T 107.67(16) . .
F2T C1T F3T 107.87(16) . .
F3T C1T S1T 111.19(13) . .
F3T C1T F1T 107.85(17) . .
C2S O1S C3S 115.3(2) . .
H1SA C1S H1SB 109.5 . .
H1SA C1S H1SC 109.5 . .
H1SB C1S H1SC 109.5 . .
C2S C1S H1SA 109.5 . .
C2S C1S H1SB 109.5 . .
C2S C1S H1SC 109.5 . .
O1S C2S C1S 112.6(2) . .
O1S C2S H2SA 109.1 . .
O1S C2S H2SB 109.1 . .
C1S C2S H2SA 109.1 . .
C1S C2S H2SB 109.1 . .
H2SA C2S H2SB 107.8 . .
O1S C3S H3SA 108.9 . .
O1S C3S H3SB 108.9 . .
O1S C3S C4S 113.4(3) . .
H3SA C3S H3SB 107.7 . .
C4S C3S H3SA 108.9 . .
C4S C3S H3SB 108.9 . .
C3S C4S H4SA 109.5 . .
C3S C4S H4SB 109.5 . .
C3S C4S H4SC 109.5 . .
H4SA C4S H4SB 109.5 . .
H4SA C4S H4SC 109.5 . .
H4SB C4S H4SC 109.5 . .

loop_
_geom_bond_atom_site_label_1
_geom_bond_atom_site_label_2
_geom_bond_distance
_geom_bond_site_symmetry_2
Fe1 N1 2.1823(15) .
Fe1 N1 2.1823(15) 2_667
Fe1 N1A 2.1807(15) .
Fe1 N1A 2.1808(15) 2_667
Fe1 O1T 2.1843(13) 2_667
Fe1 O1T 2.1843(13) .
N1 C1 1.318(2) .
N1 C2 1.374(2) .
N2 C1 1.355(2) .
N2 C3 1.375(2) .
N2 C4 1.503(2) .
C1 H1 0.9500 .
C2 H2 0.9500 .
C2 C3 1.353(3) .
C3 H3 0.9500 .
C4 C5 1.539(3) .
C4 C11 1.547(2) .
C4 C17 1.542(3) .
C5 C6 1.391(3) .
C5 C10 1.395(3) .
C6 H6 0.9500 .
C6 C7 1.386(3) .
C7 H7 0.9500 .
C7 C8 1.374(3) .
C8 H8 0.9500 .
C8 C9 1.372(3) .
C9 H9 0.9500 .
C9 C10 1.381(3) .
C10 H10 0.9500 .
C11 C12 1.390(3) .
C11 C16 1.398(3) .
C12 H12 0.9500 .
C12 C13 1.390(3) .
C13 H13 0.9500 .
C13 C14 1.379(3) .
C14 H14 0.9500 .
C14 C15 1.380(3) .
C15 H15 0.9500 .
C15 C16 1.382(3) .
C16 H16 0.9500 .
C17 C18 1.397(3) .
C17 C22 1.385(3) .
C18 H18 0.9500 .
C18 C19 1.376(3) .
C19 H19 0.9500 .
C19 C20 1.383(3) .
C20 H20 0.9500 .
C20 C21 1.374(3) .
C21 H21 0.9500 .
C21 C22 1.393(3) .
C22 H22 0.9500 .
N1A C1A 1.320(2) .
N1A C2A 1.376(2) .
N2A C1A 1.348(2) .
N2A C3A 1.384(2) .
N2A C4A 1.502(2) .
C1A H1A 0.9500 .
C2A H2A 0.9500 .
C2A C3A 1.352(3) .
C3A H3A 0.9500 .
C4A C5A 1.543(3) .
C4A C11A 1.541(3) .
C4A C17A 1.549(3) .
C5A C6A 1.395(3) .
C5A C10A 1.388(3) .
C6A H6A 0.9500 .
C6A C7A 1.377(3) .
C7A H7A 0.9500 .
C7A C8A 1.380(3) .
C8A H8A 0.9500 .
C8A C9A 1.379(3) .
C9A H9A 0.9500 .
C9A C10A 1.391(3) .
C10A H10A 0.9500 .
C11A C12A 1.383(3) .
C11A C16A 1.390(3) .
C12A H12A 0.9500 .
C12A C13A 1.392(3) .
C13A H13A 0.9500 .
C13A C14A 1.372(4) .
C14A H14A 0.9500 .
C14A C15A 1.379(3) .
C15A H15A 0.9500 .
C15A C16A 1.380(3) .
C16A H16A 0.9500 .
C17A C18A 1.391(3) .
C17A C22A 1.387(3) .
C18A H18A 0.9500 .
C18A C19A 1.387(3) .
C19A H19A 0.9500 .
C19A C20A 1.372(3) .
C20A H20A 0.9500 .
C20A C21A 1.374(3) .
C21A H21A 0.9500 .
C21A C22A 1.385(3) .
C22A H22A 0.9500 .
S1T O1T 1.4524(14) .
S1T O2T 1.4288(14) .
S1T O3T 1.4284(15) .
S1T C1T 1.821(2) .
F1T C1T 1.332(2) .
F2T C1T 1.330(2) .
F3T C1T 1.332(2) .
O1S C2S 1.388(3) .
O1S C3S 1.388(3) .
C1S H1SA 0.9800 .
C1S H1SB 0.9800 .
C1S H1SC 0.9800 .
C1S C2S 1.471(4) .
C2S H2SA 0.9900 .
C2S H2SB 0.9900 .
C3S H3SA 0.9900 .
C3S H3SB 0.9900 .
C3S C4S 1.444(4) .
C4S H4SA 0.9800 .
C4S H4SB 0.9800 .
C4S H4SC 0.9800 .

loop_
_geom_torsion_atom_site_label_1
_geom_torsion_atom_site_label_2
_geom_torsion_atom_site_label_3
_geom_torsion_atom_site_label_4
_geom_torsion
Fe1 N1 C1 N2 -177.03(12)
Fe1 N1 C2 C3 176.77(13)
Fe1 N1A C1A N2A -172.88(12)
Fe1 N1A C2A C3A 171.75(14)
N1 C2 C3 N2 -0.2(2)
N2 C4 C5 C6 -130.97(18)
N2 C4 C5 C10 49.3(2)
N2 C4 C11 C12 -104.2(2)
N2 C4 C11 C16 76.8(2)
N2 C4 C17 C18 -163.55(17)
N2 C4 C17 C22 18.5(2)
C1 N1 C2 C3 0.5(2)
C1 N2 C3 C2 -0.1(2)
C1 N2 C4 C5 35.0(2)
C1 N2 C4 C11 156.16(17)
C1 N2 C4 C17 -85.2(2)
C2 N1 C1 N2 -0.6(2)
C3 N2 C1 N1 0.5(2)
C3 N2 C4 C5 -155.72(18)
C3 N2 C4 C11 -34.6(2)
C3 N2 C4 C17 84.0(2)
C4 N2 C1 N1 171.71(16)
C4 N2 C3 C2 -171.02(17)
C4 C5 C6 C7 -178.88(18)
C4 C5 C10 C9 179.14(18)
C4 C11 C12 C13 179.90(18)
C4 C11 C16 C15 -179.46(18)
C4 C17 C18 C19 -177.49(19)
C4 C17 C22 C21 177.85(19)
C5 C4 C11 C12 13.6(2)
C5 C4 C11 C16 -165.46(17)
C5 C4 C17 C18 78.8(2)
C5 C4 C17 C22 -99.2(2)
C5 C6 C7 C8 -0.5(3)
C6 C5 C10 C9 -0.6(3)
C6 C7 C8 C9 -0.2(3)
C7 C8 C9 C10 0.4(3)
C8 C9 C10 C5 0.0(3)
C10 C5 C6 C7 0.9(3)
C11 C4 C5 C6 110.5(2)
C11 C4 C5 C10 -69.2(2)
C11 C4 C17 C18 -45.5(2)
C11 C4 C17 C22 136.53(19)
C11 C12 C13 C14 0.1(3)
C12 C11 C16 C15 1.4(3)
C12 C13 C14 C15 0.5(3)
C13 C14 C15 C16 -0.2(3)
C14 C15 C16 C11 -0.8(3)
C16 C11 C12 C13 -1.0(3)
C17 C4 C5 C6 -12.0(2)
C17 C4 C5 C10 168.28(16)
C17 C4 C11 C12 137.20(19)
C17 C4 C11 C16 -41.9(2)
C17 C18 C19 C20 -0.8(3)
C18 C17 C22 C21 -0.1(3)
C18 C19 C20 C21 0.5(4)
C19 C20 C21 C22 -0.1(4)
C20 C21 C22 C17 -0.1(3)
C22 C17 C18 C19 0.6(3)
N1A C2A C3A N2A -0.1(2)
N2A C4A C5A C6A -43.6(2)
N2A C4A C5A C10A 138.13(17)
N2A C4A C11A C12A -10.7(3)
N2A C4A C11A C16A 167.64(17)
N2A C4A C17A C18A -78.0(2)
N2A C4A C17A C22A 100.6(2)
C1A N1A C2A C3A 0.2(2)
C1A N2A C3A C2A 0.0(2)
C1A N2A C4A C5A 138.07(18)
C1A N2A C4A C11A -99.9(2)
C1A N2A C4A C17A 18.0(2)
C2A N1A C1A N2A -0.2(2)
C3A N2A C1A N1A 0.1(2)
C3A N2A C4A C5A -45.0(2)
C3A N2A C4A C11A 77.1(2)
C3A N2A C4A C17A -165.07(17)
C4A N2A C1A N1A 177.58(16)
C4A N2A C3A C2A -177.52(17)
C4A C5A C6A C7A -175.84(18)
C4A C5A C10A C9A 176.04(17)
C4A C11A C12A C13A 179.5(2)
C4A C11A C16A C15A -179.49(19)
C4A C17A C18A C19A 176.89(18)
C4A C17A C22A C21A -177.54(19)
C5A C4A C11A C12A 107.6(2)
C5A C4A C11A C16A -74.1(2)
C5A C4A C17A C18A 165.55(17)
C5A C4A C17A C22A -15.8(3)
C5A C6A C7A C8A -0.8(3)
C6A C5A C10A C9A -2.2(3)
C6A C7A C8A C9A -1.1(3)
C7A C8A C9A C10A 1.4(3)
C8A C9A C10A C5A 0.3(3)
C10A C5A C6A C7A 2.5(3)
C11A C4A C5A C6A -163.85(17)
C11A C4A C5A C10A 17.9(2)
C11A C4A C17A C18A 40.6(2)
C11A C4A C17A C22A -140.75(19)
C11A C12A C13A C14A -0.6(4)
C12A C11A C16A C15A -1.1(3)
C12A C13A C14A C15A -0.1(4)
C13A C14A C15A C16A 0.2(4)
C14A C15A C16A C11A 0.4(3)
C16A C11A C12A C13A 1.2(3)
C17A C4A C5A C6A 73.4(2)
C17A C4A C5A C10A -104.9(2)
C17A C4A C11A C12A -127.7(2)
C17A C4A C11A C16A 50.6(2)
C17A C18A C19A C20A 1.3(3)
C18A C17A C22A C21A 1.2(3)
C18A C19A C20A C21A 0.1(4)
C19A C20A C21A C22A -0.8(4)
C20A C21A C22A C17A 0.2(4)
C22A C17A C18A C19A -1.9(3)
O1T S1T C1T F1T 65.28(15)
O1T S1T C1T F2T -174.94(13)
O1T S1T C1T F3T -54.84(15)
O2T S1T O1T Fe1 40.17(15)
O2T S1T C1T F1T -176.06(13)
O2T S1T C1T F2T -56.28(15)
O2T S1T C1T F3T 63.82(15)
O3T S1T O1T Fe1 -97.55(13)
O3T S1T C1T F1T -53.14(16)
O3T S1T C1T F2T 66.64(16)
O3T S1T C1T F3T -173.26(14)
C1T S1T O1T Fe1 151.34(12)
C2S O1S C3S C4S 179.9(3)
C3S O1S C2S C1S -175.9(3)
